data_1508326
loop_
_publ_author_name
'Chang, Meng-Yang'
'Wu, Ming-Hao'
'Tai, Hang-Yi'

_publ_section_title
;
 NH(4)OAc Promoted Cyclocondensation of
 3-(o-Allylphenyl)pentane-1,5-diones: Synthesis of Tetracyclic Benzofused
 1-Azahomoisotwistanes.
;
_journal_issue 15
_journal_name_full 'Organic letters'
_journal_page_first 3936
_journal_page_last 3939
_journal_paper_doi 10.1021/ol301693s
_journal_volume 14
_journal_year 2012
_chemical_formula_sum 'C29 H29 N O2'
_chemical_formula_weight 423.53
_chemical_name_systematic
; 
 ? 
;
_space_group_IT_number 14
_symmetry_cell_setting monoclinic
_symmetry_space_group_name_Hall '-P 2ybc'
_symmetry_space_group_name_H-M 'P 1 21/c 1'
_atom_sites_solution_hydrogens geom
_atom_sites_solution_primary direct
_atom_sites_solution_secondary difmap
_audit_creation_method SHELXL-97
_cell_angle_alpha 90.00
_cell_angle_beta 97.626(4)
_cell_angle_gamma 90.00
_cell_formula_units_Z 4
_cell_length_a 8.0912(6)
_cell_length_b 21.4653(15)
_cell_length_c 12.8879(9)
_cell_measurement_reflns_used 3746
_cell_measurement_temperature 100(2)
_cell_measurement_theta_max 26.2166
_cell_measurement_theta_min 2.5397
_cell_volume 2218.6(3)
_computing_cell_refinement 'SAINT V7.68A (Bruker AXS, 2009)'
_computing_data_collection 'APEX2 (Bruker AXS, 2010)'
_computing_data_reduction 'SAINT V7.68A (Bruker AXS, 2009)'
_computing_molecular_graphics 'SHELXTL (Sheldrick, 2008)'
_computing_publication_material SHELXTL
_computing_structure_refinement 'SHELXL-97 (Sheldrick, 2008)'
_computing_structure_solution 'SHELXS-97 (Sheldrick, 2008)'
_diffrn_ambient_temperature 100(2)
_diffrn_detector_area_resol_mean 8.3333
_diffrn_measured_fraction_theta_full 0.999
_diffrn_measured_fraction_theta_max 0.999
_diffrn_measurement_device_type 'Bruker APEX-II CCD'
_diffrn_measurement_method '\f and \w scans'
_diffrn_radiation_monochromator graphite
_diffrn_radiation_source 'fine-focus sealed tube'
_diffrn_radiation_type MoK\a
_diffrn_radiation_wavelength 0.71073
_diffrn_reflns_av_R_equivalents 0.0376
_diffrn_reflns_av_sigmaI/netI 0.0356
_diffrn_reflns_limit_h_max 10
_diffrn_reflns_limit_h_min -9
_diffrn_reflns_limit_k_max 26
_diffrn_reflns_limit_k_min -26
_diffrn_reflns_limit_l_max 16
_diffrn_reflns_limit_l_min -14
_diffrn_reflns_number 18418
_diffrn_reflns_theta_full 26.40
_diffrn_reflns_theta_max 26.40
_diffrn_reflns_theta_min 1.86
_exptl_absorpt_coefficient_mu 0.079
_exptl_absorpt_correction_T_max 0.9486
_exptl_absorpt_correction_T_min 0.8804
_exptl_absorpt_correction_type multi-scan
_exptl_absorpt_process_details 'SADABS V2008/1 (Bruker AXS)'
_exptl_crystal_colour Colorless
_exptl_crystal_density_diffrn 1.268
_exptl_crystal_density_meas ?
_exptl_crystal_density_method 'not measured'
_exptl_crystal_description Lump
_exptl_crystal_F_000 904
_exptl_crystal_size_max 0.25
_exptl_crystal_size_mid 0.20
_exptl_crystal_size_min 0.12
_refine_diff_density_max 0.243
_refine_diff_density_min -0.215
_refine_diff_density_rms 0.045
_refine_ls_extinction_method none
_refine_ls_goodness_of_fit_ref 1.012
_refine_ls_hydrogen_treatment constr
_refine_ls_matrix_type full
_refine_ls_number_parameters 292
_refine_ls_number_reflns 4545
_refine_ls_number_restraints 0
_refine_ls_restrained_S_all 1.012
_refine_ls_R_factor_all 0.0601
_refine_ls_R_factor_gt 0.0422
_refine_ls_shift/su_max 0.001
_refine_ls_shift/su_mean 0.000
_refine_ls_structure_factor_coef Fsqd
_refine_ls_weighting_details 'calc w=1/[\s^2^(Fo^2^)+(0.0517P)^2^+0.6730P] where P=(Fo^2^+2Fc^2^)/3'
_refine_ls_weighting_scheme calc
_refine_ls_wR_factor_gt 0.0998
_refine_ls_wR_factor_ref 0.1117
_reflns_number_gt 3478
_reflns_number_total 4545
_reflns_threshold_expression >2sigma(I)
_cod_data_source_file ol301693s_si_005.cif
_cod_data_source_block 120538lt_0m
_cod_depositor_comments
;
The following automatic conversions were performed:

'_exptl_crystal_density_meas' value 'not measured' was changed to '?'
- the value is perceived as not measured.

Automatic conversion script
Id: cif_fix_values 3008 2015-01-20 13:52:24Z robertas 
;
_cod_database_code 1508326

loop_
_symmetry_equiv_pos_as_xyz
'x, y, z'
'-x, y+1/2, -z+1/2'
'-x, -y, -z'
'x, -y-1/2, z-1/2'

loop_
_atom_site_label
_atom_site_type_symbol
_atom_site_fract_x
_atom_site_fract_y
_atom_site_fract_z
_atom_site_U_iso_or_equiv
_atom_site_adp_type
_atom_site_occupancy
_atom_site_symmetry_multiplicity
_atom_site_calc_flag
_atom_site_refinement_flags
O1 O 1.03491(13) 0.30840(5) 1.04564(9) 0.0314(3) Uani 1 1 d .
O2 O 1.11387(12) 0.38328(5) 0.89476(8) 0.0250(3) Uani 1 1 d .
N1 N 0.40765(15) 0.53250(5) 0.65240(9) 0.0206(3) Uani 1 1 d .
C1 C 0.1090(2) 0.35679(7) 0.44661(12) 0.0272(4) Uani 1 1 d .
H1 H 0.0317 0.3322 0.4022 0.033 Uiso 1 1 calc R
C2 C 0.2769(2) 0.34234(7) 0.45928(12) 0.0259(3) Uani 1 1 d .
H2 H 0.3152 0.3078 0.4230 0.031 Uiso 1 1 calc R
C3 C 0.39025(19) 0.37813(7) 0.52493(11) 0.0228(3) Uani 1 1 d .
H3 H 0.5054 0.3679 0.5328 0.027 Uiso 1 1 calc R
C4 C 0.33633(18) 0.42882(7) 0.57909(11) 0.0206(3) Uani 1 1 d .
C5 C 0.45351(18) 0.46571(6) 0.65839(11) 0.0192(3) Uani 1 1 d .
C6 C 0.42849(18) 0.44328(7) 0.76881(11) 0.0199(3) Uani 1 1 d .
H6A H 0.4488 0.3979 0.7748 0.024 Uiso 1 1 calc R
H6B H 0.3123 0.4515 0.7813 0.024 Uiso 1 1 calc R
C7 C 0.55128(18) 0.47819(7) 0.85139(11) 0.0202(3) Uani 1 1 d .
H7 H 0.4871 0.4961 0.9055 0.024 Uiso 1 1 calc R
C8 C 0.68358(18) 0.43465(6) 0.90483(11) 0.0196(3) Uani 1 1 d .
C9 C 0.84219(18) 0.43013(6) 0.87287(11) 0.0193(3) Uani 1 1 d .
C10 C 0.95436(18) 0.38632(7) 0.92199(11) 0.0207(3) Uani 1 1 d .
C11 C 0.91160(18) 0.34811(7) 1.00189(11) 0.0223(3) Uani 1 1 d .
C12 C 0.9963(2) 0.26978(9) 1.12849(15) 0.0440(5) Uani 1 1 d .
H12A H 0.9716 0.2958 1.1870 0.066 Uiso 1 1 calc R
H12B H 1.0917 0.2428 1.1518 0.066 Uiso 1 1 calc R
H12C H 0.8989 0.2441 1.1039 0.066 Uiso 1 1 calc R
C13 C 0.64235(19) 0.39559(7) 0.98372(11) 0.0218(3) Uani 1 1 d .
H13 H 0.5343 0.3984 1.0045 0.026 Uiso 1 1 calc R
C14 C 0.75462(19) 0.35266(7) 1.03282(11) 0.0228(3) Uani 1 1 d .
H14 H 0.7242 0.3267 1.0869 0.027 Uiso 1 1 calc R
C15 C 0.62932(18) 0.53220(6) 0.79535(11) 0.0203(3) Uani 1 1 d .
H15 H 0.6908 0.5617 0.8467 0.024 Uiso 1 1 calc R
C16 C 0.49501(18) 0.56491(7) 0.72395(11) 0.0202(3) Uani 1 1 d .
C17 C 0.63992(17) 0.45851(6) 0.64689(11) 0.0203(3) Uani 1 1 d .
H17A H 0.6574 0.4681 0.5740 0.024 Uiso 1 1 calc R
H17B H 0.6752 0.4149 0.6622 0.024 Uiso 1 1 calc R
C18 C 0.74658(17) 0.50302(6) 0.72297(11) 0.0196(3) Uani 1 1 d .
H18 H 0.7891 0.5372 0.6809 0.024 Uiso 1 1 calc R
C19 C 0.89663(18) 0.47190(6) 0.78831(11) 0.0197(3) Uani 1 1 d .
H19 H 0.9535 0.4451 0.7403 0.024 Uiso 1 1 calc R
C20 C 1.02249(19) 0.52109(7) 0.83566(12) 0.0255(3) Uani 1 1 d .
H20A H 0.9667 0.5506 0.8775 0.038 Uiso 1 1 calc R
H20B H 1.0672 0.5435 0.7793 0.038 Uiso 1 1 calc R
H20C H 1.1139 0.5006 0.8804 0.038 Uiso 1 1 calc R
C21 C 0.0543(2) 0.40755(7) 0.49927(13) 0.0275(4) Uani 1 1 d .
H21 H -0.0608 0.4180 0.4902 0.033 Uiso 1 1 calc R
C22 C 0.16644(18) 0.44302(7) 0.56493(12) 0.0237(3) Uani 1 1 d .
H22 H 0.1273 0.4775 0.6009 0.028 Uiso 1 1 calc R
C23 C 0.46468(18) 0.63318(7) 0.72981(11) 0.0211(3) Uani 1 1 d .
C24 C 0.56127(19) 0.67199(7) 0.80048(12) 0.0254(3) Uani 1 1 d .
H24 H 0.6503 0.6549 0.8474 0.030 Uiso 1 1 calc R
C25 C 0.5281(2) 0.73563(7) 0.80280(14) 0.0312(4) Uani 1 1 d .
H25 H 0.5936 0.7615 0.8520 0.037 Uiso 1 1 calc R
C26 C 0.4008(2) 0.76138(7) 0.73402(14) 0.0327(4) Uani 1 1 d .
H26 H 0.3792 0.8049 0.7353 0.039 Uiso 1 1 calc R
C27 C 0.3049(2) 0.72317(7) 0.66305(14) 0.0324(4) Uani 1 1 d .
H27 H 0.2172 0.7406 0.6156 0.039 Uiso 1 1 calc R
C28 C 0.33614(19) 0.65992(7) 0.66103(13) 0.0271(4) Uani 1 1 d .
H28 H 0.2693 0.6343 0.6122 0.033 Uiso 1 1 calc R
C29 C 1.1439(2) 0.32868(8) 0.83737(17) 0.0438(5) Uani 1 1 d .
H29A H 1.1006 0.2922 0.8708 0.066 Uiso 1 1 calc R
H29B H 1.2641 0.3238 0.8364 0.066 Uiso 1 1 calc R
H29C H 1.0877 0.3325 0.7655 0.066 Uiso 1 1 calc R

loop_
_atom_site_aniso_label
_atom_site_aniso_U_11
_atom_site_aniso_U_22
_atom_site_aniso_U_33
_atom_site_aniso_U_23
_atom_site_aniso_U_13
_atom_site_aniso_U_12
O1 0.0295(6) 0.0313(6) 0.0335(6) 0.0135(5) 0.0048(5) 0.0068(5)
O2 0.0232(6) 0.0190(5) 0.0341(6) -0.0014(4) 0.0082(5) 0.0005(4)
N1 0.0256(7) 0.0145(6) 0.0225(7) -0.0001(5) 0.0060(5) -0.0002(5)
C1 0.0307(9) 0.0225(8) 0.0277(8) -0.0027(6) 0.0008(6) -0.0068(6)
C2 0.0339(9) 0.0187(7) 0.0255(8) -0.0034(6) 0.0054(6) -0.0009(6)
C3 0.0258(8) 0.0193(7) 0.0238(8) 0.0004(6) 0.0049(6) -0.0007(6)
C4 0.0278(8) 0.0157(7) 0.0186(7) 0.0025(6) 0.0042(6) -0.0027(6)
C5 0.0244(8) 0.0134(7) 0.0202(7) 0.0007(5) 0.0042(6) 0.0001(5)
C6 0.0228(8) 0.0165(7) 0.0212(7) -0.0009(6) 0.0058(6) 0.0001(6)
C7 0.0240(8) 0.0189(7) 0.0189(7) -0.0012(6) 0.0062(6) 0.0024(6)
C8 0.0246(8) 0.0155(7) 0.0188(7) -0.0038(6) 0.0030(6) -0.0008(6)
C9 0.0251(8) 0.0150(7) 0.0179(7) -0.0043(6) 0.0027(6) -0.0022(6)
C10 0.0213(7) 0.0189(7) 0.0222(8) -0.0046(6) 0.0038(6) -0.0028(6)
C11 0.0257(8) 0.0183(7) 0.0220(8) -0.0001(6) -0.0002(6) 0.0019(6)
C12 0.0394(11) 0.0488(12) 0.0443(11) 0.0258(9) 0.0075(8) 0.0122(9)
C13 0.0250(8) 0.0200(7) 0.0210(8) -0.0027(6) 0.0059(6) -0.0010(6)
C14 0.0304(8) 0.0199(7) 0.0185(7) 0.0000(6) 0.0052(6) -0.0024(6)
C15 0.0256(8) 0.0151(7) 0.0205(7) -0.0022(6) 0.0042(6) -0.0006(6)
C16 0.0234(8) 0.0178(7) 0.0208(8) 0.0004(6) 0.0086(6) 0.0007(6)
C17 0.0259(8) 0.0151(7) 0.0207(7) -0.0010(6) 0.0059(6) -0.0013(6)
C18 0.0246(8) 0.0149(7) 0.0200(7) 0.0009(6) 0.0055(6) -0.0016(6)
C19 0.0227(8) 0.0171(7) 0.0199(7) -0.0022(6) 0.0055(6) -0.0007(6)
C20 0.0274(8) 0.0205(8) 0.0290(8) -0.0026(6) 0.0051(6) -0.0028(6)
C21 0.0243(8) 0.0264(8) 0.0310(9) 0.0007(7) 0.0009(6) -0.0011(6)
C22 0.0285(8) 0.0189(7) 0.0245(8) -0.0012(6) 0.0064(6) 0.0003(6)
C23 0.0238(8) 0.0155(7) 0.0257(8) 0.0004(6) 0.0092(6) -0.0004(6)
C24 0.0278(8) 0.0193(7) 0.0304(9) -0.0019(6) 0.0087(6) -0.0016(6)
C25 0.0320(9) 0.0205(8) 0.0430(10) -0.0078(7) 0.0112(7) -0.0058(7)
C26 0.0321(9) 0.0144(7) 0.0540(11) -0.0002(7) 0.0146(8) -0.0005(6)
C27 0.0296(9) 0.0201(8) 0.0476(11) 0.0046(7) 0.0053(7) 0.0034(6)
C28 0.0267(8) 0.0187(8) 0.0361(9) -0.0010(6) 0.0044(7) -0.0007(6)
C29 0.0507(12) 0.0223(9) 0.0650(13) -0.0088(8) 0.0328(10) 0.0000(8)

loop_
_atom_type_symbol
_atom_type_description
_atom_type_scat_dispersion_real
_atom_type_scat_dispersion_imag
_atom_type_scat_source
C C 0.0033 0.0016 'International Tables Vol C Tables 4.2.6.8 and 6.1.1.4'
H H 0.0000 0.0000 'International Tables Vol C Tables 4.2.6.8 and 6.1.1.4'
N N 0.0061 0.0033 'International Tables Vol C Tables 4.2.6.8 and 6.1.1.4'
O O 0.0106 0.0060 'International Tables Vol C Tables 4.2.6.8 and 6.1.1.4'

loop_
_geom_angle_atom_site_label_1
_geom_angle_atom_site_label_2
_geom_angle_atom_site_label_3
_geom_angle
C11 O1 C12 116.78(13)
C10 O2 C29 113.58(12)
C16 N1 C5 112.06(12)
C2 C1 C21 119.40(14)
C2 C1 H1 120.3
C21 C1 H1 120.3
C1 C2 C3 120.38(14)
C1 C2 H2 119.8
C3 C2 H2 119.8
C2 C3 C4 120.65(14)
C2 C3 H3 119.7
C4 C3 H3 119.7
C3 C4 C22 118.25(13)
C3 C4 C5 122.30(13)
C22 C4 C5 119.29(13)
N1 C5 C4 109.85(11)
N1 C5 C6 106.75(11)
C4 C5 C6 108.14(11)
N1 C5 C17 109.48(11)
C4 C5 C17 114.42(12)
C6 C5 C17 107.90(11)
C5 C6 C7 109.41(11)
C5 C6 H6A 109.8
C7 C6 H6A 109.8
C5 C6 H6B 109.8
C7 C6 H6B 109.8
H6A C6 H6B 108.2
C8 C7 C15 111.55(12)
C8 C7 C6 111.32(11)
C15 C7 C6 107.85(11)
C8 C7 H7 108.7
C15 C7 H7 108.7
C6 C7 H7 108.7
C13 C8 C9 119.36(13)
C13 C8 C7 118.68(13)
C9 C8 C7 121.86(13)
C10 C9 C8 118.54(13)
C10 C9 C19 119.24(13)
C8 C9 C19 122.21(13)
O2 C10 C11 119.38(13)
O2 C10 C9 119.22(13)
C11 C10 C9 121.30(13)
O1 C11 C14 124.70(13)
O1 C11 C10 115.43(13)
C14 C11 C10 119.87(13)
O1 C12 H12A 109.5
O1 C12 H12B 109.5
H12A C12 H12B 109.5
O1 C12 H12C 109.5
H12A C12 H12C 109.5
H12B C12 H12C 109.5
C14 C13 C8 121.84(14)
C14 C13 H13 119.1
C8 C13 H13 119.1
C11 C14 C13 119.08(14)
C11 C14 H14 120.5
C13 C14 H14 120.5
C16 C15 C7 109.27(12)
C16 C15 C18 105.76(11)
C7 C15 C18 107.41(11)
C16 C15 H15 111.4
C7 C15 H15 111.4
C18 C15 H15 111.4
N1 C16 C23 119.28(13)
N1 C16 C15 118.00(12)
C23 C16 C15 122.66(12)
C5 C17 C18 110.33(11)
C5 C17 H17A 109.6
C18 C17 H17A 109.6
C5 C17 H17B 109.6
C18 C17 H17B 109.6
H17A C17 H17B 108.1
C19 C18 C17 114.39(11)
C19 C18 C15 110.41(11)
C17 C18 C15 107.26(11)
C19 C18 H18 108.2
C17 C18 H18 108.2
C15 C18 H18 108.2
C9 C19 C18 111.49(12)
C9 C19 C20 111.12(12)
C18 C19 C20 110.68(11)
C9 C19 H19 107.8
C18 C19 H19 107.8
C20 C19 H19 107.8
C19 C20 H20A 109.5
C19 C20 H20B 109.5
H20A C20 H20B 109.5
C19 C20 H20C 109.5
H20A C20 H20C 109.5
H20B C20 H20C 109.5
C22 C21 C1 120.39(15)
C22 C21 H21 119.8
C1 C21 H21 119.8
C21 C22 C4 120.93(14)
C21 C22 H22 119.5
C4 C22 H22 119.5
C24 C23 C28 118.31(13)
C24 C23 C16 122.62(13)
C28 C23 C16 119.07(13)
C25 C24 C23 120.47(15)
C25 C24 H24 119.8
C23 C24 H24 119.8
C26 C25 C24 120.50(15)
C26 C25 H25 119.8
C24 C25 H25 119.8
C25 C26 C27 119.39(14)
C25 C26 H26 120.3
C27 C26 H26 120.3
C28 C27 C26 120.37(15)
C28 C27 H27 119.8
C26 C27 H27 119.8
C27 C28 C23 120.96(15)
C27 C28 H28 119.5
C23 C28 H28 119.5
O2 C29 H29A 109.5
O2 C29 H29B 109.5
H29A C29 H29B 109.5
O2 C29 H29C 109.5
H29A C29 H29C 109.5
H29B C29 H29C 109.5

loop_
_geom_bond_atom_site_label_1
_geom_bond_atom_site_label_2
_geom_bond_distance
O1 C11 1.3751(17)
O1 C12 1.419(2)
O2 C10 1.3832(18)
O2 C29 1.4238(19)
N1 C16 1.2889(18)
N1 C5 1.4803(17)
C1 C2 1.382(2)
C1 C21 1.387(2)
C1 H1 0.9500
C2 C3 1.393(2)
C2 H2 0.9500
C3 C4 1.394(2)
C3 H3 0.9500
C4 C22 1.396(2)
C4 C5 1.5210(19)
C5 C6 1.541(2)
C5 C17 1.543(2)
C6 C7 1.5495(19)
C6 H6A 0.9900
C6 H6B 0.9900
C7 C8 1.5160(19)
C7 C15 1.544(2)
C7 H7 1.0000
C8 C13 1.392(2)
C8 C9 1.402(2)
C9 C10 1.399(2)
C9 C19 1.521(2)
C10 C11 1.395(2)
C11 C14 1.384(2)
C12 H12A 0.9800
C12 H12B 0.9800
C12 H12C 0.9800
C13 C14 1.387(2)
C13 H13 0.9500
C14 H14 0.9500
C15 C16 1.5018(19)
C15 C18 1.548(2)
C15 H15 1.0000
C16 C23 1.4893(19)
C17 C18 1.5473(19)
C17 H17A 0.9900
C17 H17B 0.9900
C18 C19 1.5355(19)
C18 H18 1.0000
C19 C20 1.5360(19)
C19 H19 1.0000
C20 H20A 0.9800
C20 H20B 0.9800
C20 H20C 0.9800
C21 C22 1.384(2)
C21 H21 0.9500
C22 H22 0.9500
C23 C24 1.395(2)
C23 C28 1.397(2)
C24 C25 1.393(2)
C24 H24 0.9500
C25 C26 1.382(2)
C25 H25 0.9500
C26 C27 1.387(2)
C26 H26 0.9500
C27 C28 1.382(2)
C27 H27 0.9500
C28 H28 0.9500
C29 H29A 0.9800
C29 H29B 0.9800
C29 H29C 0.9800
